data_7019905
loop_
_publ_author_name
'Chernichenko, Konstantin'
'Nieger, Martin'
'Leskel\"a, Markku'
'Repo, Timo'

_publ_section_title
;
 Hydrogen activation by 2-boryl-N,N-dialkylanilines: a revision of
 Piers'ansa-aminoborane.
;
_journal_issue 30
_journal_name_full 'Dalton transactions (Cambridge, England : 2003)'
_journal_page_first 9029
_journal_page_last 9032
_journal_paper_doi 10.1039/c2dt30926b
_journal_volume 41
_journal_year 2012
_chemical_formula_moiety 'C27 H24 B F10 N, 0.5(C6 D6)'
_chemical_formula_sum 'C30 H24 B D3 F10 N'
_chemical_formula_weight 605.35
_chemical_name_common
;
bis(perfluorophenyl)(2-(2,2,6,6-tetramethylpiperidin-1-ium-
1yl)phenyl)-hydrobarate
;
_chemical_name_systematic
;
bis(perfluorophenyl)(2-(2,2,6,6-tetramethylpiperidin-1-ium-1yl)phenyl)-
hydrobarate
;
_space_group_IT_number 2
_symmetry_cell_setting triclinic
_symmetry_space_group_name_Hall '-P 1'
_symmetry_space_group_name_H-M 'P -1'
_atom_sites_solution_hydrogens geom
_atom_sites_solution_primary direct
_atom_sites_solution_secondary difmap
_audit_creation_method SHELXL-97
_cell_angle_alpha 117.39(1)
_cell_angle_beta 98.29(1)
_cell_angle_gamma 106.57(1)
_cell_formula_units_Z 2
_cell_length_a 10.944(1)
_cell_length_b 11.974(1)
_cell_length_c 12.513(1)
_cell_measurement_reflns_used 173
_cell_measurement_temperature 123(2)
_cell_measurement_theta_max 25.0
_cell_measurement_theta_min 2.5
_cell_volume 1320.4(3)
_computing_cell_refinement EVALCCD
_computing_data_collection Collect
_computing_data_reduction EVALCCd
_computing_molecular_graphics XP
_computing_publication_material 'SHELXL-97 (Sheldrick, 1997)'
_computing_structure_refinement 'SHELXL-97 (Sheldrick, 1997)'
_computing_structure_solution 'SHELXS-97 (Sheldrick, 1990)'
_diffrn_ambient_temperature 123(2)
_diffrn_measured_fraction_theta_full 0.995
_diffrn_measured_fraction_theta_max 0.995
_diffrn_measurement_device_type 'Bruker-Nonis KappaCCD'
_diffrn_measurement_method 'rotation in phi and omega, 2 deg.'
_diffrn_radiation_monochromator graphite
_diffrn_radiation_source 'fine-focus sealed tube'
_diffrn_radiation_type MoK\a
_diffrn_radiation_wavelength 0.71073
_diffrn_reflns_av_R_equivalents 0.0317
_diffrn_reflns_av_sigmaI/netI 0.0325
_diffrn_reflns_limit_h_max 14
_diffrn_reflns_limit_h_min -14
_diffrn_reflns_limit_k_max 15
_diffrn_reflns_limit_k_min -15
_diffrn_reflns_limit_l_max 16
_diffrn_reflns_limit_l_min -16
_diffrn_reflns_number 20736
_diffrn_reflns_theta_full 27.48
_diffrn_reflns_theta_max 27.48
_diffrn_reflns_theta_min 3.25
_exptl_absorpt_coefficient_mu 0.137
_exptl_absorpt_correction_type none
_exptl_crystal_colour colourless
_exptl_crystal_density_diffrn 1.523
_exptl_crystal_density_meas ?
_exptl_crystal_density_method 'not measured'
_exptl_crystal_description blocks
_exptl_crystal_F_000 618
_exptl_crystal_size_max 0.30
_exptl_crystal_size_mid 0.15
_exptl_crystal_size_min 0.10
_refine_diff_density_max 0.320
_refine_diff_density_min -0.230
_refine_diff_density_rms 0.049
_refine_ls_extinction_method none
_refine_ls_goodness_of_fit_ref 1.030
_refine_ls_hydrogen_treatment mixed
_refine_ls_matrix_type full
_refine_ls_number_parameters 385
_refine_ls_number_reflns 6029
_refine_ls_number_restraints 0
_refine_ls_restrained_S_all 1.030
_refine_ls_R_factor_all 0.0635
_refine_ls_R_factor_gt 0.0436
_refine_ls_shift/su_max 0.000
_refine_ls_shift/su_mean 0.000
_refine_ls_structure_factor_coef Fsqd
_refine_ls_weighting_details 'calc w=1/[\s^2^(Fo^2^)+(0.0480P)^2^+0.7147P] where P=(Fo^2^+2Fc^2^)/3'
_refine_ls_weighting_scheme calc
_refine_ls_wR_factor_gt 0.1008
_refine_ls_wR_factor_ref 0.1117
_reflns_number_gt 4637
_reflns_number_total 6029
_reflns_threshold_expression >2sigma(I)
_cod_data_source_file c2dt30926b.txt
_cod_data_source_block les084_CCDC-875801
_cod_depositor_comments
;
The following automatic conversions were performed:

'_exptl_crystal_density_meas' value 'none' was changed to '?' - the
value is perceived as not measured.

Automatic conversion script
Id: cif_fix_values 3008 2015-01-20 13:52:24Z robertas 
;
_cod_original_cell_volume 1320.4(2)
_cod_database_code 7019905

loop_
_symmetry_equiv_pos_as_xyz
'x, y, z'
'-x, -y, -z'

loop_
_atom_site_label
_atom_site_type_symbol
_atom_site_fract_x
_atom_site_fract_y
_atom_site_fract_z
_atom_site_U_iso_or_equiv
_atom_site_adp_type
_atom_site_occupancy
_atom_site_symmetry_multiplicity
_atom_site_calc_flag
_atom_site_refinement_flags
B1 B 0.29467(17) 0.57139(18) 0.78501(17) 0.0183(3) Uani 1 1 d .
H1 H 0.3503(18) 0.5209(18) 0.7219(17) 0.022 Uiso 1 1 d .
C1 C 0.40023(15) 0.68498(15) 0.92700(14) 0.0173(3) Uani 1 1 d .
C2 C 0.35944(16) 0.73129(16) 1.03444(15) 0.0196(3) Uani 1 1 d .
H2 H 0.2659 0.6967 1.0234 0.023 Uiso 1 1 calc R
C3 C 0.44803(17) 0.82447(17) 1.15535(15) 0.0221(3) Uani 1 1 d .
H3 H 0.4155 0.8516 1.2258 0.027 Uiso 1 1 calc R
C4 C 0.58397(17) 0.87872(18) 1.17469(16) 0.0261(4) Uani 1 1 d .
H4 H 0.6455 0.9445 1.2582 0.031 Uiso 1 1 calc R
C5 C 0.62953(16) 0.83710(17) 1.07284(16) 0.0240(3) Uani 1 1 d .
H5 H 0.7230 0.8741 1.0847 0.029 Uiso 1 1 calc R
C6 C 0.53855(15) 0.74083(16) 0.95246(14) 0.0180(3) Uani 1 1 d .
N7 N 0.58867(13) 0.68774(13) 0.84392(12) 0.0169(3) Uani 1 1 d .
H7 H 0.5117(19) 0.6248(19) 0.7808(18) 0.020 Uiso 1 1 d .
C8 C 0.66830(16) 0.60020(17) 0.84892(16) 0.0213(3) Uani 1 1 d .
C9 C 0.81724(16) 0.69045(19) 0.91399(18) 0.0274(4) Uani 1 1 d .
H9A H 0.8333 0.7516 1.0057 0.033 Uiso 1 1 calc R
H9B H 0.8674 0.6315 0.9059 0.033 Uiso 1 1 calc R
C10 C 0.87242(17) 0.7769(2) 0.86133(19) 0.0311(4) Uani 1 1 d .
H10A H 0.8631 0.7168 0.7711 0.037 Uiso 1 1 calc R
H10B H 0.9694 0.8343 0.9092 0.037 Uiso 1 1 calc R
C11 C 0.79790(17) 0.86811(18) 0.87114(18) 0.0284(4) Uani 1 1 d .
H11A H 0.8356 0.9231 0.8350 0.034 Uiso 1 1 calc R
H11B H 0.8140 0.9327 0.9622 0.034 Uiso 1 1 calc R
C12 C 0.64736(17) 0.79093(17) 0.80362(16) 0.0227(3) Uani 1 1 d .
C13 C 0.57771(19) 0.88926(19) 0.83691(19) 0.0303(4) Uani 1 1 d .
H13A H 0.4805 0.8375 0.7929 0.045 Uiso 1 1 calc R
H13B H 0.6126 0.9540 0.8104 0.045 Uiso 1 1 calc R
H13C H 0.5949 0.9400 0.9290 0.045 Uiso 1 1 calc R
C14 C 0.6130(2) 0.7117(2) 0.65985(17) 0.0317(4) Uani 1 1 d .
H14A H 0.5150 0.6628 0.6199 0.048 Uiso 1 1 calc R
H14B H 0.6551 0.6455 0.6345 0.048 Uiso 1 1 calc R
H14C H 0.6468 0.7758 0.6324 0.048 Uiso 1 1 calc R
C15 C 0.61660(18) 0.53445(19) 0.92037(18) 0.0279(4) Uani 1 1 d .
H15A H 0.5203 0.4758 0.8767 0.042 Uiso 1 1 calc R
H15B H 0.6300 0.6061 1.0071 0.042 Uiso 1 1 calc R
H15C H 0.6659 0.4788 0.9237 0.042 Uiso 1 1 calc R
C16 C 0.63861(18) 0.48567(18) 0.71402(17) 0.0289(4) Uani 1 1 d .
H16A H 0.5414 0.4299 0.6754 0.043 Uiso 1 1 calc R
H16B H 0.6861 0.4279 0.7151 0.043 Uiso 1 1 calc R
H16C H 0.6691 0.5250 0.6643 0.043 Uiso 1 1 calc R
C17 C 0.18254(16) 0.44503(17) 0.78000(15) 0.0215(3) Uani 1 1 d .
C18 C 0.07095(16) 0.45127(18) 0.81650(16) 0.0246(4) Uani 1 1 d .
F18 F 0.05124(9) 0.56771(11) 0.86125(9) 0.0285(2) Uani 1 1 d .
C19 C -0.02551(18) 0.3447(2) 0.80986(18) 0.0337(4) Uani 1 1 d .
F19 F -0.13187(11) 0.35910(15) 0.84632(12) 0.0485(3) Uani 1 1 d .
C20 C -0.01368(19) 0.2224(2) 0.7640(2) 0.0396(5) Uani 1 1 d .
F20 F -0.10587(13) 0.11731(15) 0.75786(15) 0.0620(4) Uani 1 1 d .
C21 C 0.0943(2) 0.20937(19) 0.7257(2) 0.0370(5) Uani 1 1 d .
F21 F 0.10679(13) 0.08976(12) 0.67912(14) 0.0573(4) Uani 1 1 d .
C22 C 0.18906(17) 0.31943(18) 0.73446(17) 0.0279(4) Uani 1 1 d .
F22 F 0.29188(11) 0.29744(11) 0.69413(11) 0.0384(3) Uani 1 1 d .
C23 C 0.22345(15) 0.63328(16) 0.71403(15) 0.0184(3) Uani 1 1 d .
C24 C 0.19327(15) 0.57355(17) 0.58446(15) 0.0209(3) Uani 1 1 d .
F24 F 0.21774(10) 0.46209(10) 0.51623(9) 0.0282(2) Uani 1 1 d .
C25 C 0.13711(16) 0.61862(18) 0.51553(15) 0.0236(3) Uani 1 1 d .
F25 F 0.11219(11) 0.55521(12) 0.38997(9) 0.0346(3) Uani 1 1 d .
C26 C 0.10519(16) 0.72860(18) 0.57617(16) 0.0237(4) Uani 1 1 d .
F26 F 0.04999(11) 0.77414(11) 0.51136(10) 0.0333(3) Uani 1 1 d .
C27 C 0.13104(15) 0.79129(16) 0.70425(16) 0.0214(3) Uani 1 1 d .
F27 F 0.09835(10) 0.89779(10) 0.76438(9) 0.0275(2) Uani 1 1 d .
C28 C 0.18952(15) 0.74401(16) 0.76979(15) 0.0201(3) Uani 1 1 d .
F28 F 0.21280(10) 0.81376(10) 0.89536(9) 0.0255(2) Uani 1 1 d .
C1B C 0.4251(3) 0.0719(3) 0.4981(2) 0.0556(7) Uani 1 1 d .
D1B D 0.3728(3) 0.1229(3) 0.4974(2) 0.067 Uiso 1 1 d R
C2B C 0.5558(3) 0.1195(2) 0.5056(2) 0.0518(6) Uani 1 1 d .
D2B D 0.5950(3) 0.2033(2) 0.5090(2) 0.062 Uiso 1 1 d R
C3B C 0.6313(2) 0.0477(3) 0.5082(2) 0.0508(6) Uani 1 1 d .
D3B D 0.7235(2) 0.0817(3) 0.5145(2) 0.061 Uiso 1 1 d R

loop_
_atom_site_aniso_label
_atom_site_aniso_U_11
_atom_site_aniso_U_22
_atom_site_aniso_U_33
_atom_site_aniso_U_23
_atom_site_aniso_U_13
_atom_site_aniso_U_12
B1 0.0172(8) 0.0215(8) 0.0191(8) 0.0107(7) 0.0080(7) 0.0106(7)
C1 0.0200(7) 0.0185(7) 0.0191(7) 0.0116(6) 0.0083(6) 0.0112(6)
C2 0.0201(7) 0.0236(8) 0.0226(8) 0.0147(7) 0.0097(6) 0.0129(6)
C3 0.0289(9) 0.0268(8) 0.0200(8) 0.0139(7) 0.0135(7) 0.0177(7)
C4 0.0270(9) 0.0267(9) 0.0167(8) 0.0065(7) 0.0043(7) 0.0105(7)
C5 0.0191(8) 0.0259(8) 0.0227(8) 0.0097(7) 0.0068(6) 0.0089(7)
C6 0.0211(8) 0.0203(7) 0.0183(7) 0.0114(6) 0.0100(6) 0.0117(6)
N7 0.0161(6) 0.0185(6) 0.0176(6) 0.0093(5) 0.0069(5) 0.0085(5)
C8 0.0215(8) 0.0230(8) 0.0275(9) 0.0151(7) 0.0120(7) 0.0143(7)
C9 0.0201(8) 0.0335(9) 0.0331(10) 0.0180(8) 0.0104(7) 0.0151(7)
C10 0.0195(8) 0.0361(10) 0.0375(10) 0.0189(8) 0.0130(7) 0.0100(7)
C11 0.0260(9) 0.0259(9) 0.0339(10) 0.0174(8) 0.0135(7) 0.0066(7)
C12 0.0255(8) 0.0222(8) 0.0265(9) 0.0160(7) 0.0113(7) 0.0102(7)
C13 0.0353(10) 0.0260(9) 0.0389(10) 0.0213(8) 0.0141(8) 0.0161(8)
C14 0.0390(10) 0.0384(10) 0.0282(9) 0.0227(8) 0.0158(8) 0.0177(8)
C15 0.0297(9) 0.0309(9) 0.0371(10) 0.0244(8) 0.0149(8) 0.0169(7)
C16 0.0313(9) 0.0262(9) 0.0342(10) 0.0144(8) 0.0178(8) 0.0170(7)
C17 0.0183(7) 0.0254(8) 0.0199(8) 0.0130(7) 0.0018(6) 0.0078(6)
C18 0.0223(8) 0.0308(9) 0.0213(8) 0.0159(7) 0.0036(7) 0.0093(7)
F18 0.0223(5) 0.0377(6) 0.0293(5) 0.0171(5) 0.0128(4) 0.0158(4)
C19 0.0226(9) 0.0496(12) 0.0335(10) 0.0299(9) 0.0067(7) 0.0079(8)
F19 0.0271(6) 0.0731(9) 0.0541(8) 0.0435(7) 0.0198(6) 0.0108(6)
C20 0.0295(10) 0.0411(11) 0.0452(12) 0.0340(10) -0.0028(9) -0.0018(8)
F20 0.0408(7) 0.0585(9) 0.0861(10) 0.0582(8) 0.0009(7) -0.0062(6)
C21 0.0334(10) 0.0275(9) 0.0457(12) 0.0240(9) -0.0050(9) 0.0068(8)
F21 0.0488(8) 0.0264(6) 0.0832(10) 0.0306(7) -0.0068(7) 0.0085(5)
C22 0.0220(8) 0.0267(9) 0.0325(9) 0.0161(8) 0.0008(7) 0.0098(7)
F22 0.0307(6) 0.0270(5) 0.0524(7) 0.0154(5) 0.0087(5) 0.0170(5)
C23 0.0137(7) 0.0223(8) 0.0206(8) 0.0125(6) 0.0064(6) 0.0065(6)
C24 0.0175(7) 0.0238(8) 0.0223(8) 0.0115(7) 0.0088(6) 0.0096(6)
F24 0.0317(5) 0.0347(6) 0.0185(5) 0.0097(4) 0.0104(4) 0.0202(5)
C25 0.0192(8) 0.0335(9) 0.0179(8) 0.0147(7) 0.0064(6) 0.0085(7)
F25 0.0368(6) 0.0546(7) 0.0192(5) 0.0205(5) 0.0109(4) 0.0242(5)
C26 0.0184(8) 0.0309(9) 0.0276(9) 0.0213(8) 0.0050(7) 0.0084(7)
F26 0.0351(6) 0.0434(6) 0.0340(6) 0.0290(5) 0.0076(5) 0.0188(5)
C27 0.0178(7) 0.0191(8) 0.0283(9) 0.0130(7) 0.0072(7) 0.0078(6)
F27 0.0294(5) 0.0238(5) 0.0322(5) 0.0154(4) 0.0074(4) 0.0143(4)
C28 0.0180(7) 0.0232(8) 0.0178(8) 0.0105(6) 0.0055(6) 0.0074(6)
F28 0.0332(5) 0.0271(5) 0.0173(5) 0.0093(4) 0.0069(4) 0.0184(4)
C1B 0.091(2) 0.0765(18) 0.0464(14) 0.0447(14) 0.0431(14) 0.0627(16)
C2B 0.0884(19) 0.0273(10) 0.0347(12) 0.0147(9) 0.0283(12) 0.0153(11)
C3B 0.0423(12) 0.0753(17) 0.0250(10) 0.0247(11) 0.0117(9) 0.0135(12)

loop_
_atom_type_symbol
_atom_type_description
_atom_type_scat_dispersion_real
_atom_type_scat_dispersion_imag
_atom_type_scat_source
C C 0.0033 0.0016 'International Tables Vol C Tables 4.2.6.8 and 6.1.1.4'
D D 0.0000 0.0000 'International Tables Vol C Tables 4.2.6.8 and 6.1.1.4'
H H 0.0000 0.0000 'International Tables Vol C Tables 4.2.6.8 and 6.1.1.4'
B B 0.0013 0.0007 'International Tables Vol C Tables 4.2.6.8 and 6.1.1.4'
N N 0.0061 0.0033 'International Tables Vol C Tables 4.2.6.8 and 6.1.1.4'
F F 0.0171 0.0103 'International Tables Vol C Tables 4.2.6.8 and 6.1.1.4'

loop_
_geom_angle_atom_site_label_1
_geom_angle_atom_site_label_2
_geom_angle_atom_site_label_3
_geom_angle
_geom_angle_site_symmetry_1
_geom_angle_site_symmetry_3
C1 B1 C17 112.62(13) . .
C1 B1 C23 114.82(13) . .
C17 B1 C23 110.89(12) . .
C1 B1 H1 109.0(9) . .
C17 B1 H1 103.7(9) . .
C23 B1 H1 104.9(9) . .
C6 C1 C2 114.38(14) . .
C6 C1 B1 123.11(13) . .
C2 C1 B1 122.47(14) . .
C3 C2 C1 123.03(15) . .
C3 C2 H2 118.5 . .
C1 C2 H2 118.5 . .
C2 C3 C4 120.06(15) . .
C2 C3 H3 120.0 . .
C4 C3 H3 120.0 . .
C5 C4 C3 119.37(15) . .
C5 C4 H4 120.3 . .
C3 C4 H4 120.3 . .
C4 C5 C6 119.40(15) . .
C4 C5 H5 120.3 . .
C6 C5 H5 120.3 . .
C5 C6 C1 123.71(14) . .
C5 C6 N7 119.34(14) . .
C1 C6 N7 116.88(13) . .
C6 N7 C12 114.98(12) . .
C6 N7 C8 113.38(12) . .
C12 N7 C8 117.15(12) . .
C6 N7 H7 101.0(12) . .
C12 N7 H7 104.7(12) . .
C8 N7 H7 102.8(12) . .
C15 C8 C9 110.45(14) . .
C15 C8 C16 107.38(14) . .
C9 C8 C16 112.06(14) . .
C15 C8 N7 108.88(12) . .
C9 C8 N7 109.88(13) . .
C16 C8 N7 108.10(13) . .
C10 C9 C8 113.95(14) . .
C10 C9 H9A 108.8 . .
C8 C9 H9A 108.8 . .
C10 C9 H9B 108.8 . .
C8 C9 H9B 108.8 . .
H9A C9 H9B 107.7 . .
C9 C10 C11 110.46(14) . .
C9 C10 H10A 109.6 . .
C11 C10 H10A 109.6 . .
C9 C10 H10B 109.6 . .
C11 C10 H10B 109.6 . .
H10A C10 H10B 108.1 . .
C10 C11 C12 114.11(15) . .
C10 C11 H11A 108.7 . .
C12 C11 H11A 108.7 . .
C10 C11 H11B 108.7 . .
C12 C11 H11B 108.7 . .
H11A C11 H11B 107.6 . .
C13 C12 C11 110.65(14) . .
C13 C12 C14 107.14(14) . .
C11 C12 C14 112.06(15) . .
C13 C12 N7 108.63(13) . .
C11 C12 N7 109.90(13) . .
C14 C12 N7 108.34(13) . .
C12 C13 H13A 109.5 . .
C12 C13 H13B 109.5 . .
H13A C13 H13B 109.5 . .
C12 C13 H13C 109.5 . .
H13A C13 H13C 109.5 . .
H13B C13 H13C 109.5 . .
C12 C14 H14A 109.5 . .
C12 C14 H14B 109.5 . .
H14A C14 H14B 109.5 . .
C12 C14 H14C 109.5 . .
H14A C14 H14C 109.5 . .
H14B C14 H14C 109.5 . .
C8 C15 H15A 109.5 . .
C8 C15 H15B 109.5 . .
H15A C15 H15B 109.5 . .
C8 C15 H15C 109.5 . .
H15A C15 H15C 109.5 . .
H15B C15 H15C 109.5 . .
C8 C16 H16A 109.5 . .
C8 C16 H16B 109.5 . .
H16A C16 H16B 109.5 . .
C8 C16 H16C 109.5 . .
H16A C16 H16C 109.5 . .
H16B C16 H16C 109.5 . .
C22 C17 C18 113.65(16) . .
C22 C17 B1 122.32(15) . .
C18 C17 B1 124.00(15) . .
F18 C18 C19 115.73(16) . .
F18 C18 C17 119.81(15) . .
C19 C18 C17 124.46(17) . .
F19 C19 C20 120.04(17) . .
F19 C19 C18 120.62(19) . .
C20 C19 C18 119.33(18) . .
F20 C20 C19 120.4(2) . .
F20 C20 C21 120.5(2) . .
C19 C20 C21 119.08(17) . .
F21 C21 C20 119.95(18) . .
F21 C21 C22 120.44(19) . .
C20 C21 C22 119.61(18) . .
F22 C22 C17 120.45(16) . .
F22 C22 C21 115.68(16) . .
C17 C22 C21 123.87(18) . .
C28 C23 C24 113.14(14) . .
C28 C23 B1 127.21(14) . .
C24 C23 B1 119.64(14) . .
F24 C24 C25 115.20(14) . .
F24 C24 C23 120.03(14) . .
C25 C24 C23 124.76(15) . .
F25 C25 C26 119.81(15) . .
F25 C25 C24 120.85(15) . .
C26 C25 C24 119.33(15) . .
F26 C26 C25 120.56(15) . .
F26 C26 C27 120.68(15) . .
C25 C26 C27 118.76(15) . .
F27 C27 C26 119.30(14) . .
F27 C27 C28 120.79(15) . .
C26 C27 C28 119.91(15) . .
F28 C28 C27 115.38(14) . .
F28 C28 C23 120.54(14) . .
C27 C28 C23 124.08(15) . .
D1B C1B C3B 119.93(16) . 2_656
D1B C1B C2B 119.93(15) . .
C3B C1B C2B 120.1(2) 2_656 .
D2B C2B C1B 119.95(15) . .
D2B C2B C3B 119.95(15) . .
C1B C2B C3B 120.1(2) . .
D3B C3B C1B 120.12(16) . 2_656
D3B C3B C2B 120.12(15) . .
C1B C3B C2B 119.8(2) 2_656 .

loop_
_geom_bond_atom_site_label_1
_geom_bond_atom_site_label_2
_geom_bond_distance
_geom_bond_site_symmetry_2
B1 C1 1.622(2) .
B1 C17 1.622(2) .
B1 C23 1.637(2) .
B1 H1 1.127(18) .
C1 C6 1.388(2) .
C1 C2 1.394(2) .
C2 C3 1.371(2) .
C2 H2 0.9500 .
C3 C4 1.376(2) .
C3 H3 0.9500 .
C4 C5 1.364(2) .
C4 H4 0.9500 .
C5 C6 1.380(2) .
C5 H5 0.9500 .
C6 N7 1.4727(19) .
N7 C12 1.552(2) .
N7 C8 1.5582(19) .
N7 H7 0.894(19) .
C8 C15 1.509(2) .
C8 C9 1.513(2) .
C8 C16 1.514(2) .
C9 C10 1.502(3) .
C9 H9A 0.9900 .
C9 H9B 0.9900 .
C10 C11 1.512(3) .
C10 H10A 0.9900 .
C10 H10B 0.9900 .
C11 C12 1.515(2) .
C11 H11A 0.9900 .
C11 H11B 0.9900 .
C12 C13 1.514(2) .
C12 C14 1.520(2) .
C13 H13A 0.9800 .
C13 H13B 0.9800 .
C13 H13C 0.9800 .
C14 H14A 0.9800 .
C14 H14B 0.9800 .
C14 H14C 0.9800 .
C15 H15A 0.9800 .
C15 H15B 0.9800 .
C15 H15C 0.9800 .
C16 H16A 0.9800 .
C16 H16B 0.9800 .
C16 H16C 0.9800 .
C17 C22 1.370(2) .
C17 C18 1.374(2) .
C18 F18 1.339(2) .
C18 C19 1.363(3) .
C19 F19 1.337(2) .
C19 C20 1.359(3) .
C20 F20 1.331(2) .
C20 C21 1.360(3) .
C21 F21 1.333(2) .
C21 C22 1.371(3) .
C22 F22 1.342(2) .
C23 C28 1.374(2) .
C23 C24 1.376(2) .
C24 F24 1.3428(18) .
C24 C25 1.370(2) .
C25 F25 1.3342(19) .
C25 C26 1.361(2) .
C26 F26 1.3317(18) .
C26 C27 1.361(2) .
C27 F27 1.3324(18) .
C27 C28 1.373(2) .
C28 F28 1.3368(18) .
C1B D1B 0.9500 .
C1B C3B 1.347(4) 2_656
C1B C2B 1.352(4) .
C2B D2B 0.9500 .
C2B C3B 1.359(4) .
C3B D3B 0.9500 .
C3B C1B 1.347(4) 2_656

loop_
_geom_hbond_atom_site_label_D
_geom_hbond_atom_site_label_H
_geom_hbond_atom_site_label_A
_geom_hbond_distance_DH
_geom_hbond_distance_HA
_geom_hbond_distance_DA
_geom_hbond_angle_DHA
_geom_hbond_site_symmetry_A
N7 H7 H1 0.894(19) 1.65(3) 2.490(18) 154.0(19) .
C2 H2 F18 0.95 2.39 3.1824(19) 141.1 .
C2 H2 F19 0.95 2.53 3.259(2) 133.9 2_567
C5 H5 F27 0.95 2.45 3.163(2) 131.9 2_677
C9 H9B F18 0.99 2.40 3.3008(19) 151.2 1_655

loop_
_geom_torsion_atom_site_label_1
_geom_torsion_atom_site_label_2
_geom_torsion_atom_site_label_3
_geom_torsion_atom_site_label_4
_geom_torsion
_geom_torsion_site_symmetry_1
_geom_torsion_site_symmetry_4
C17 B1 C1 C6 134.39(15) . .
C23 B1 C1 C6 -97.41(17) . .
C17 B1 C1 C2 -43.42(19) . .
C23 B1 C1 C2 84.78(18) . .
C6 C1 C2 C3 0.2(2) . .
B1 C1 C2 C3 178.16(14) . .
C1 C2 C3 C4 1.2(2) . .
C2 C3 C4 C5 -1.1(2) . .
C3 C4 C5 C6 -0.4(3) . .
C4 C5 C6 C1 1.9(3) . .
C4 C5 C6 N7 -175.10(15) . .
C2 C1 C6 C5 -1.7(2) . .
B1 C1 C6 C5 -179.72(15) . .
C2 C1 C6 N7 175.32(13) . .
B1 C1 C6 N7 -2.7(2) . .
C5 C6 N7 C12 -71.76(18) . .
C1 C6 N7 C12 111.04(15) . .
C5 C6 N7 C8 66.81(18) . .
C1 C6 N7 C8 -110.39(15) . .
C6 N7 C8 C15 28.24(18) . .
C12 N7 C8 C15 165.87(14) . .
C6 N7 C8 C9 -92.83(16) . .
C12 N7 C8 C9 44.79(18) . .
C6 N7 C8 C16 144.60(13) . .
C12 N7 C8 C16 -77.78(17) . .
C15 C8 C9 C10 -170.96(15) . .
C16 C8 C9 C10 69.36(19) . .
N7 C8 C9 C10 -50.83(19) . .
C8 C9 C10 C11 58.2(2) . .
C9 C10 C11 C12 -57.9(2) . .
C10 C11 C12 C13 170.14(15) . .
C10 C11 C12 C14 -70.35(19) . .
C10 C11 C12 N7 50.18(19) . .
C6 N7 C12 C13 -28.70(18) . .
C8 N7 C12 C13 -165.66(14) . .
C6 N7 C12 C11 92.48(16) . .
C8 N7 C12 C11 -44.47(18) . .
C6 N7 C12 C14 -144.78(14) . .
C8 N7 C12 C14 78.27(17) . .
C1 B1 C17 C22 -102.95(17) . .
C23 B1 C17 C22 126.82(16) . .
C1 B1 C17 C18 79.16(19) . .
C23 B1 C17 C18 -51.1(2) . .
C22 C17 C18 F18 -179.12(14) . .
B1 C17 C18 F18 -1.1(2) . .
C22 C17 C18 C19 0.3(2) . .
B1 C17 C18 C19 178.39(15) . .
F18 C18 C19 F19 0.1(2) . .
C17 C18 C19 F19 -179.35(16) . .
F18 C18 C19 C20 179.21(15) . .
C17 C18 C19 C20 -0.3(3) . .
F19 C19 C20 F20 -1.6(3) . .
C18 C19 C20 F20 179.30(16) . .
F19 C19 C20 C21 179.06(17) . .
C18 C19 C20 C21 0.0(3) . .
F20 C20 C21 F21 1.5(3) . .
C19 C20 C21 F21 -179.22(17) . .
F20 C20 C21 C22 -179.11(17) . .
C19 C20 C21 C22 0.2(3) . .
C18 C17 C22 F22 179.43(15) . .
B1 C17 C22 F22 1.3(2) . .
C18 C17 C22 C21 -0.1(3) . .
B1 C17 C22 C21 -178.22(16) . .
F21 C21 C22 F22 -0.3(3) . .
C20 C21 C22 F22 -179.72(16) . .
F21 C21 C22 C17 179.30(16) . .
C20 C21 C22 C17 -0.1(3) . .
C1 B1 C23 C28 -33.3(2) . .
C17 B1 C23 C28 95.74(19) . .
C1 B1 C23 C24 145.71(15) . .
C17 B1 C23 C24 -85.22(18) . .
C28 C23 C24 F24 -178.44(13) . .
B1 C23 C24 F24 2.4(2) . .
C28 C23 C24 C25 1.0(2) . .
B1 C23 C24 C25 -178.18(15) . .
F24 C24 C25 F25 -1.2(2) . .
C23 C24 C25 F25 179.39(15) . .
F24 C24 C25 C26 178.12(14) . .
C23 C24 C25 C26 -1.3(3) . .
F25 C25 C26 F26 -0.4(2) . .
C24 C25 C26 F26 -179.71(14) . .
F25 C25 C26 C27 179.73(15) . .
C24 C25 C26 C27 0.4(2) . .
F26 C26 C27 F27 1.2(2) . .
C25 C26 C27 F27 -179.00(14) . .
F26 C26 C27 C28 -179.20(14) . .
C25 C26 C27 C28 0.6(2) . .
F27 C27 C28 F28 -1.4(2) . .
C26 C27 C28 F28 178.95(14) . .
F27 C27 C28 C23 178.64(14) . .
C26 C27 C28 C23 -1.0(2) . .
C24 C23 C28 F28 -179.76(14) . .
B1 C23 C28 F28 -0.7(2) . .
C24 C23 C28 C27 0.2(2) . .
B1 C23 C28 C27 179.28(15) . .
D1B C1B C2B D2B -0.78(16) . .
C3B C1B C2B D2B 179.22(15) 2_656 .
D1B C1B C2B C3B 179.22(15) . .
C3B C1B C2B C3B -0.8(4) 2_656 .
D2B C2B C3B D3B 0.78(15) . .
C1B C2B C3B D3B -179.22(16) . .
D2B C2B C3B C1B -179.22(15) . 2_656
C1B C2B C3B C1B 0.8(4) . 2_656
